data_2202547
loop_
_publ_author_name
'Lozano Diz, Enrique'
'Therrien, Bruno'
'S\"uss-Fink, Georg'

_publ_section_title Decacarbonyltetra-\m-hydrido-bis(tricyclohexylphosphine)-<i>tetrahedro</i>-tetraruthenium
_journal_issue 7
_journal_name_full 'Acta Crystallographica Section E'
_journal_page_first m431
_journal_page_last m433
_journal_paper_doi 10.1107/S1600536803010833
_journal_volume 59
_journal_year 2003
_chemical_formula_iupac '[Ru4 H4 (C18 H33 P)2 (C O)10]'
_chemical_formula_moiety 'C46 H70 O10 P2 Ru4'
_chemical_formula_sum 'C46 H70 O10 P2 Ru4'
_chemical_formula_weight 1249.24
_chemical_name_systematic
;
decacarbonyltetrahydrobis(tricyclopentylphosphine)-tetrahedro-tetraruthenium
;
_space_group_IT_number 14
_symmetry_cell_setting monoclinic
_symmetry_space_group_name_Hall '-P 2ybc'
_symmetry_space_group_name_H-M 'P 1 21/c 1'
_atom_sites_solution_hydrogens geom
_atom_sites_solution_primary direct
_atom_sites_solution_secondary difmap
_audit_creation_method SHELXL-97
_cell_angle_alpha 90.000(5)
_cell_angle_beta 96.545(5)
_cell_angle_gamma 90.000(5)
_cell_formula_units_Z 4
_cell_length_a 12.461(5)
_cell_length_b 23.934(5)
_cell_length_c 18.541(5)
_cell_measurement_reflns_used 7997
_cell_measurement_temperature 153(2)
_cell_measurement_theta_max 25.91
_cell_measurement_theta_min 2.03
_cell_volume 5494(3)
_computing_cell_refinement 'CELL in IPDS Software'
_computing_data_collection 'EXPOSE in IPDS Software (Stoe & Cie, 2000)'
_computing_data_reduction 'INTEGRATE in IPDS Software'
_computing_molecular_graphics 'ORTEP-3 (Farrugia, 1997)'
_computing_publication_material SHELXL97
_computing_structure_refinement 'SHELXL97 (Sheldrick, 1997)'
_computing_structure_solution 'SHELXS97 (Sheldrick, 1990)'
_diffrn_ambient_temperature 153(2)
_diffrn_detector_area_resol_mean 0
_diffrn_measured_fraction_theta_full 0.939
_diffrn_measured_fraction_theta_max 0.939
_diffrn_measurement_device_type 'Stoe & Cie IPDS'
_diffrn_measurement_method '\f oscillation'
_diffrn_radiation_monochromator graphite
_diffrn_radiation_source 'fine-focus sealed tube'
_diffrn_radiation_type MoK\a
_diffrn_radiation_wavelength 0.71073
_diffrn_reflns_av_R_equivalents 0.0566
_diffrn_reflns_av_sigmaI/netI 0.0983
_diffrn_reflns_limit_h_max 15
_diffrn_reflns_limit_h_min -14
_diffrn_reflns_limit_k_max 29
_diffrn_reflns_limit_k_min -29
_diffrn_reflns_limit_l_max 20
_diffrn_reflns_limit_l_min -20
_diffrn_reflns_number 38794
_diffrn_reflns_theta_full 25.91
_diffrn_reflns_theta_max 25.91
_diffrn_reflns_theta_min 2.03
_diffrn_standards_decay_% 0
_diffrn_standards_interval_count 0
_diffrn_standards_interval_time 0
_diffrn_standards_number 0
_exptl_absorpt_coefficient_mu 1.185
_exptl_absorpt_correction_T_max 0.895
_exptl_absorpt_correction_T_min 0.641
_exptl_absorpt_correction_type empirical
_exptl_absorpt_process_details '(Walker & Stuart, 1983)'
_exptl_crystal_colour red
_exptl_crystal_density_diffrn 1.510
_exptl_crystal_density_method 'not measured'
_exptl_crystal_description block
_exptl_crystal_F_000 2528
_exptl_crystal_size_max 0.30
_exptl_crystal_size_mid 0.30
_exptl_crystal_size_min 0.12
_refine_diff_density_max 0.482
_refine_diff_density_min -0.493
_refine_ls_extinction_method none
_refine_ls_goodness_of_fit_ref 0.745
_refine_ls_hydrogen_treatment constr
_refine_ls_matrix_type full
_refine_ls_number_parameters 586
_refine_ls_number_reflns 10053
_refine_ls_number_restraints 0
_refine_ls_restrained_S_all 0.745
_refine_ls_R_factor_all 0.0704
_refine_ls_R_factor_gt 0.0266
_refine_ls_shift/su_max 0.002
_refine_ls_shift/su_mean 0.000
_refine_ls_structure_factor_coef Fsqd
_refine_ls_weighting_details 'calc w = 1/[\s^2^(Fo^2^)+(0.0085P)^2^] where P = (Fo^2^+2Fc^2^)/3'
_refine_ls_weighting_scheme calc
_refine_ls_wR_factor_gt 0.0394
_refine_ls_wR_factor_ref 0.0446
_reflns_number_gt 6046
_reflns_number_total 10053
_reflns_threshold_expression I>2\s(I)
_cod_data_source_file cv6193.cif
_cod_data_source_block I
_cod_depositor_comments
;
The following automatic conversions were performed:
'_symmetry_cell_setting' value 'Monoclinic' changed to 'monoclinic'
according to '/home/saulius/struct/CIF-dictionaries/cif_core.dic'
dictionary named 'cif_core.dic' version 2.4.1 from 2010-06-29.

Automatic conversion script
Id: cif_fix_enum 1527 2010-12-29 10:47:43Z saulius 

The following automatic conversions were performed:

'_symmetry_cell_setting' value 'Monoclinic' changed to 'monoclinic'
according to /home/saulius/struct/CIF-dictionaries/cif_core.dic
dictionary named 'cif_core.dic' version 2.4.1 from 2010-06-29.

Automatic conversion script
Id: cif_fix_values 1715 2011-07-08 13:25:40Z adriana 
;
_cod_original_sg_symbol_H-M 'P 21/c'
_cod_database_code 2202547
_cod_database_fobs_code 2202547

loop_
_symmetry_equiv_pos_as_xyz
'x, y, z'
'-x, y+1/2, -z+1/2'
'-x, -y, -z'
'x, -y-1/2, z-1/2'

loop_
_atom_site_label
_atom_site_fract_x
_atom_site_fract_y
_atom_site_fract_z
_atom_site_U_iso_or_equiv
_atom_site_adp_type
_atom_site_calc_flag
_atom_site_refinement_flags
_atom_site_occupancy
_atom_site_disorder_assembly
_atom_site_disorder_group
_atom_site_type_symbol
C1 0.3539(3) -0.05251(16) 0.4053(2) 0.0275(10) Uani d . 1 . . C
H1A 0.4320 -0.0425 0.4158 0.033 Uiso calc R 1 . . H
C2 0.3270(3) -0.09186(18) 0.4669(3) 0.0385(12) Uani d . 1 . . C
H2A 0.2500 -0.1029 0.4588 0.046 Uiso calc R 1 . . H
H2B 0.3714 -0.1262 0.4669 0.046 Uiso calc R 1 . . H
C3 0.3497(4) -0.0623(2) 0.5401(3) 0.0514(14) Uani d . 1 . . C
H3A 0.3318 -0.0876 0.5791 0.062 Uiso calc R 1 . . H
H3B 0.4277 -0.0533 0.5492 0.062 Uiso calc R 1 . . H
C4 0.2846(4) -0.0090(2) 0.5422(3) 0.0592(17) Uani d . 1 . . C
H4A 0.3033 0.0098 0.5895 0.071 Uiso calc R 1 . . H
H4B 0.2067 -0.0183 0.5375 0.071 Uiso calc R 1 . . H
C5 0.3067(3) 0.0303(2) 0.4815(3) 0.0530(15) Uani d . 1 . . C
H5A 0.3821 0.0438 0.4904 0.064 Uiso calc R 1 . . H
H5B 0.2583 0.0631 0.4816 0.064 Uiso calc R 1 . . H
C6 0.2894(3) 0.00213(18) 0.4067(3) 0.0413(13) Uani d . 1 . . C
H6A 0.3121 0.0280 0.3696 0.050 Uiso calc R 1 . . H
H6B 0.2116 -0.0059 0.3941 0.050 Uiso calc R 1 . . H
C7 0.4479(3) -0.13859(15) 0.3188(2) 0.0253(10) Uani d . 1 . . C
H7 0.4690 -0.1404 0.2684 0.030 Uiso calc R 1 . . H
C8 0.5515(3) -0.12331(16) 0.3679(3) 0.0314(10) Uani d . 1 . . C
H8A 0.5735 -0.0849 0.3565 0.038 Uiso calc R 1 . . H
H8B 0.5366 -0.1240 0.4192 0.038 Uiso calc R 1 . . H
C9 0.6441(3) -0.16358(17) 0.3582(3) 0.0414(13) Uani d . 1 . . C
H9A 0.6643 -0.1598 0.3083 0.050 Uiso calc R 1 . . H
H9B 0.7078 -0.1534 0.3925 0.050 Uiso calc R 1 . . H
C10 0.6139(3) -0.22383(17) 0.3711(3) 0.0420(12) Uani d . 1 . . C
H10A 0.6059 -0.2292 0.4232 0.050 Uiso calc R 1 . . H
H10B 0.6726 -0.2487 0.3587 0.050 Uiso calc R 1 . . H
C11 0.5081(3) -0.23995(17) 0.3253(3) 0.0416(12) Uani d . 1 . . C
H11A 0.5190 -0.2398 0.2733 0.050 Uiso calc R 1 . . H
H11B 0.4870 -0.2782 0.3383 0.050 Uiso calc R 1 . . H
C12 0.4178(3) -0.19897(16) 0.3382(2) 0.0327(10) Uani d . 1 . . C
H12A 0.4044 -0.2006 0.3897 0.039 Uiso calc R 1 . . H
H12B 0.3504 -0.2100 0.3080 0.039 Uiso calc R 1 . . H
C13 0.3763(3) -0.03047(15) 0.2528(2) 0.0255(10) Uani d . 1 . . C
H13 0.3166 -0.0023 0.2493 0.031 Uiso calc R 1 . . H
C14 0.4803(3) 0.00215(17) 0.2789(3) 0.0409(12) Uani d . 1 . . C
H14A 0.4758 0.0168 0.3284 0.049 Uiso calc R 1 . . H
H14B 0.5433 -0.0232 0.2808 0.049 Uiso calc R 1 . . H
C15 0.4950(4) 0.05082(19) 0.2270(3) 0.0598(17) Uani d . 1 . . C
H15A 0.4346 0.0775 0.2282 0.072 Uiso calc R 1 . . H
H15B 0.5630 0.0707 0.2435 0.072 Uiso calc R 1 . . H
C16 0.4985(4) 0.0308(2) 0.1500(3) 0.0615(16) Uani d . 1 . . C
H16A 0.5631 0.0070 0.1477 0.074 Uiso calc R 1 . . H
H16B 0.5043 0.0633 0.1177 0.074 Uiso calc R 1 . . H
C17 0.3977(4) -0.00232(19) 0.1240(3) 0.0496(13) Uani d . 1 . . C
H17A 0.4035 -0.0170 0.0747 0.059 Uiso calc R 1 . . H
H17B 0.3339 0.0226 0.1213 0.059 Uiso calc R 1 . . H
C18 0.3826(3) -0.05074(17) 0.1753(3) 0.0390(11) Uani d . 1 . . C
H18A 0.4438 -0.0771 0.1750 0.047 Uiso calc R 1 . . H
H18B 0.3155 -0.0711 0.1579 0.047 Uiso calc R 1 . . H
C19 -0.0732(3) -0.20077(15) 0.0399(2) 0.0235(9) Uani d . 1 . . C
H19 -0.0904 -0.2351 0.0099 0.028 Uiso calc R 1 . . H
C20 -0.1569(3) -0.15594(15) 0.0126(2) 0.0318(11) Uani d . 1 . . C
H20A -0.2300 -0.1690 0.0206 0.038 Uiso calc R 1 . . H
H20B -0.1417 -0.1212 0.0408 0.038 Uiso calc R 1 . . H
C21 -0.1541(4) -0.14372(18) -0.0676(3) 0.0424(12) Uani d . 1 . . C
H21A -0.1762 -0.1775 -0.0963 0.051 Uiso calc R 1 . . H
H21B -0.2062 -0.1136 -0.0828 0.051 Uiso calc R 1 . . H
C22 -0.0425(4) -0.12622(17) -0.0829(3) 0.0424(12) Uani d . 1 . . C
H22A -0.0251 -0.0894 -0.0602 0.051 Uiso calc R 1 . . H
H22B -0.0416 -0.1222 -0.1360 0.051 Uiso calc R 1 . . H
C23 0.0426(4) -0.16811(17) -0.0541(3) 0.0401(12) Uani d . 1 . . C
H23A 0.1147 -0.1532 -0.0610 0.048 Uiso calc R 1 . . H
H23B 0.0318 -0.2031 -0.0825 0.048 Uiso calc R 1 . . H
C24 0.0398(3) -0.18142(15) 0.0256(2) 0.0303(10) Uani d . 1 . . C
H24A 0.0602 -0.1478 0.0551 0.036 Uiso calc R 1 . . H
H24B 0.0930 -0.2112 0.0405 0.036 Uiso calc R 1 . . H
C25 0.0337(3) -0.26976(14) 0.1555(2) 0.0218(9) Uani d . 1 . . C
H25 0.0999 -0.2467 0.1523 0.026 Uiso calc R 1 . . H
C26 0.0406(3) -0.31716(14) 0.1003(2) 0.0275(10) Uani d . 1 . . C
H26A -0.0192 -0.3439 0.1039 0.033 Uiso calc R 1 . . H
H26B 0.0325 -0.3015 0.0505 0.033 Uiso calc R 1 . . H
C27 0.1485(3) -0.34773(17) 0.1143(3) 0.0368(11) Uani d . 1 . . C
H27A 0.2077 -0.3217 0.1061 0.044 Uiso calc R 1 . . H
H27B 0.1497 -0.3790 0.0794 0.044 Uiso calc R 1 . . H
C28 0.1679(3) -0.37062(16) 0.1917(3) 0.0385(12) Uani d . 1 . . C
H28A 0.1148 -0.4005 0.1980 0.046 Uiso calc R 1 . . H
H28B 0.2411 -0.3871 0.2001 0.046 Uiso calc R 1 . . H
C29 0.1570(3) -0.32422(16) 0.2470(3) 0.0372(12) Uani d . 1 . . C
H29A 0.2160 -0.2968 0.2448 0.045 Uiso calc R 1 . . H
H29B 0.1643 -0.3404 0.2964 0.045 Uiso calc R 1 . . H
C30 0.0478(3) -0.29433(16) 0.2324(2) 0.0303(10) Uani d . 1 . . C
H30A -0.0113 -0.3211 0.2379 0.036 Uiso calc R 1 . . H
H30B 0.0438 -0.2640 0.2684 0.036 Uiso calc R 1 . . H
C31 -0.2034(3) -0.26581(17) 0.1314(3) 0.0324(11) Uani d . 1 . . C
H31 -0.2583 -0.2355 0.1213 0.039 Uiso calc R 1 A 1 H
C32 -0.2355(4) -0.28320(18) 0.2041(3) 0.0472(14) Uani d . 1 C . C
H32A -0.1732 -0.3023 0.2314 0.057 Uiso calc R 1 . . H
H32B -0.2502 -0.2490 0.2314 0.057 Uiso calc R 1 . . H
C33 -0.3312(4) -0.3206(2) 0.2023(3) 0.0674(17) Uani d . 1 . . C
H33A -0.3136 -0.3502 0.2390 0.081 Uiso calc R 1 B 1 H
H33B -0.3911 -0.2984 0.2184 0.081 Uiso calc R 1 B 1 H
C34A -0.3719(10) -0.3478(5) 0.1343(7) 0.065(4) Uani d P 0.50 C 1 C
H34A -0.4510 -0.3520 0.1336 0.078 Uiso calc PR 0.50 C 1 H
H34B -0.3408 -0.3859 0.1350 0.078 Uiso calc PR 0.50 C 1 H
C35A -0.3507(13) -0.3205(8) 0.0644(13) 0.050(5) Uani d P 0.50 C 1 C
H35A -0.4018 -0.2891 0.0539 0.060 Uiso calc PR 0.50 C 1 H
H35B -0.3641 -0.3479 0.0244 0.060 Uiso calc PR 0.50 C 1 H
C36A -0.2339(7) -0.2982(4) 0.0666(5) 0.039(2) Uani d P 0.50 C 1 C
H36A -0.1836 -0.3301 0.0650 0.047 Uiso calc PR 0.50 C 1 H
H36B -0.2280 -0.2747 0.0234 0.047 Uiso calc PR 0.50 C 1 H
C34B -0.4192(7) -0.3131(4) 0.1472(6) 0.038(3) Uani d P 0.50 C 2 C
H34C -0.4626 -0.2807 0.1600 0.046 Uiso calc PR 0.50 C 2 H
H34D -0.4661 -0.3466 0.1457 0.046 Uiso calc PR 0.50 C 2 H
C35B -0.3852(14) -0.3040(8) 0.0746(12) 0.041(4) Uani d P 0.50 C 2 C
H35C -0.4488 -0.2941 0.0400 0.049 Uiso calc PR 0.50 C 2 H
H35D -0.3538 -0.3389 0.0574 0.049 Uiso calc PR 0.50 C 2 H
C36B -0.3002(6) -0.2564(3) 0.0768(5) 0.031(2) Uani d P 0.50 C 2 C
H36C -0.2757 -0.2526 0.0281 0.037 Uiso calc PR 0.50 C 2 H
H36D -0.3350 -0.2208 0.0883 0.037 Uiso calc PR 0.50 C 2 H
C40 0.1695(3) -0.17735(16) 0.3496(2) 0.0249(10) Uani d . 1 . . C
C41 0.2344(3) -0.16567(15) 0.2079(3) 0.0272(10) Uani d . 1 . . C
C42 -0.1007(3) -0.18782(14) 0.2999(2) 0.0212(10) Uani d . 1 C . C
C43 -0.2172(3) -0.12699(15) 0.1911(2) 0.0263(10) Uani d . 1 C . C
C44 -0.0992(3) -0.00139(15) 0.1524(2) 0.0267(10) Uani d . 1 . . C
C45 0.0923(3) 0.02532(16) 0.2302(2) 0.0271(10) Uani d . 1 . . C
C46 0.0872(3) -0.03179(16) 0.0907(3) 0.0293(10) Uani d . 1 . . C
C47 -0.1643(3) -0.03734(15) 0.2930(2) 0.0236(9) Uani d . 1 . . C
C48 0.0140(3) 0.00681(16) 0.3762(2) 0.0269(10) Uani d . 1 . . C
C49 -0.0560(3) -0.09850(15) 0.4045(2) 0.0250(10) Uani d . 1 . . C
O1 0.1662(2) -0.20829(12) 0.39683(18) 0.0405(8) Uani d . 1 . . O
O2 0.2791(2) -0.18935(12) 0.16547(18) 0.0415(8) Uani d . 1 . . O
O3 -0.11331(19) -0.21484(10) 0.34985(16) 0.0290(7) Uani d . 1 . . O
O4 -0.3081(2) -0.11754(11) 0.17100(18) 0.0395(8) Uani d . 1 . . O
O5 -0.1780(2) 0.02217(12) 0.13156(19) 0.0489(9) Uani d . 1 . . O
O6 0.1299(2) 0.06531(11) 0.25645(17) 0.0418(8) Uani d . 1 . . O
O7 0.1238(2) -0.02429(12) 0.03795(19) 0.0444(8) Uani d . 1 . . O
O8 -0.2517(2) -0.02185(11) 0.27832(16) 0.0359(8) Uani d . 1 . . O
O9 0.0279(2) 0.04545(11) 0.41251(19) 0.0467(9) Uani d . 1 . . O
O10 -0.0807(2) -0.12001(12) 0.45612(18) 0.0424(8) Uani d . 1 . . O
P1 0.33681(7) -0.08586(4) 0.31556(6) 0.0216(2) Uani d . 1 . . P
P2 -0.08097(8) -0.22030(4) 0.13623(6) 0.0209(2) Uani d . 1 C . P
Ru1 0.16393(2) -0.124402(12) 0.273894(19) 0.01823(8) Uani d . 1 C . Ru
Ru2 -0.07325(2) -0.144501(11) 0.219955(19) 0.01766(8) Uani d . 1 . . Ru
Ru3 0.03107(2) -0.038972(11) 0.182365(19) 0.02026(8) Uani d . 1 C . Ru
Ru4 -0.02180(2) -0.059575(11) 0.321727(19) 0.01791(8) Uani d . 1 C . Ru
H1 0.1196 -0.0768 0.3379 0.050 Uiso d . 1 . . H
H2 0.1532 -0.0700 0.2065 0.050 Uiso d . 1 . . H
H3 -0.0315 -0.1012 0.1480 0.050 Uiso d . 1 . . H
H4 0.0594 -0.1663 0.2369 0.050 Uiso d . 1 . . H

loop_
_atom_site_aniso_label
_atom_site_aniso_U_11
_atom_site_aniso_U_22
_atom_site_aniso_U_33
_atom_site_aniso_U_12
_atom_site_aniso_U_13
_atom_site_aniso_U_23
C1 0.0134(19) 0.041(2) 0.028(3) -0.0036(16) -0.0002(17) -0.0109(19)
C2 0.026(2) 0.060(3) 0.031(3) -0.014(2) 0.012(2) -0.013(2)
C3 0.043(3) 0.091(4) 0.023(3) -0.030(3) 0.014(2) -0.017(3)
C4 0.042(3) 0.095(4) 0.046(4) -0.032(3) 0.027(3) -0.047(3)
C5 0.032(3) 0.068(3) 0.062(4) -0.011(2) 0.014(2) -0.042(3)
C6 0.026(2) 0.054(3) 0.045(4) 0.001(2) 0.005(2) -0.029(2)
C7 0.019(2) 0.033(2) 0.024(3) 0.0075(16) 0.0022(17) -0.0007(19)
C8 0.018(2) 0.041(2) 0.034(3) 0.0026(18) -0.0010(18) 0.004(2)
C9 0.019(2) 0.059(3) 0.046(4) 0.0065(19) 0.000(2) 0.006(2)
C10 0.035(3) 0.048(3) 0.042(4) 0.017(2) 0.000(2) 0.000(2)
C11 0.037(3) 0.038(2) 0.048(4) 0.0157(19) -0.002(2) -0.007(2)
C12 0.022(2) 0.035(2) 0.040(3) 0.0059(18) -0.0022(18) 0.003(2)
C13 0.016(2) 0.029(2) 0.033(3) -0.0012(16) 0.0050(17) 0.0008(19)
C14 0.030(2) 0.039(3) 0.053(4) -0.0142(19) -0.001(2) 0.011(2)
C15 0.047(3) 0.047(3) 0.083(6) -0.024(2) -0.006(3) 0.019(3)
C16 0.051(3) 0.064(3) 0.072(5) -0.009(3) 0.015(3) 0.030(3)
C17 0.053(3) 0.057(3) 0.042(4) -0.006(2) 0.018(3) 0.013(3)
C18 0.040(3) 0.044(3) 0.036(4) -0.004(2) 0.014(2) 0.003(2)
C19 0.028(2) 0.0198(18) 0.021(3) 0.0016(17) -0.0021(17) -0.0044(18)
C20 0.036(2) 0.028(2) 0.029(3) 0.0061(18) -0.006(2) -0.0006(19)
C21 0.063(3) 0.035(2) 0.026(3) 0.008(2) -0.010(2) 0.002(2)
C22 0.070(3) 0.033(2) 0.023(3) 0.000(2) 0.002(2) 0.004(2)
C23 0.052(3) 0.043(3) 0.027(4) -0.001(2) 0.012(2) 0.005(2)
C24 0.038(2) 0.029(2) 0.023(3) 0.0043(17) 0.0023(19) 0.0013(18)
C25 0.020(2) 0.0200(19) 0.026(3) 0.0029(15) 0.0021(17) -0.0020(17)
C26 0.034(2) 0.021(2) 0.026(3) 0.0030(16) -0.0016(19) -0.0075(17)
C27 0.037(2) 0.031(2) 0.042(4) 0.0079(19) 0.002(2) -0.007(2)
C28 0.035(2) 0.032(2) 0.047(4) 0.0144(19) -0.002(2) -0.004(2)
C29 0.044(3) 0.035(2) 0.031(3) 0.0124(19) -0.005(2) -0.001(2)
C30 0.041(2) 0.024(2) 0.026(3) 0.0057(19) 0.0024(19) -0.004(2)
C31 0.024(2) 0.044(3) 0.028(3) -0.0064(18) 0.0015(19) -0.008(2)
C32 0.055(3) 0.046(3) 0.039(4) -0.024(2) -0.001(2) 0.000(2)
C33 0.057(4) 0.086(4) 0.062(5) -0.036(3) 0.018(3) -0.021(3)
C34A 0.083(9) 0.065(8) 0.049(9) -0.057(7) 0.020(7) -0.024(7)
C35A 0.047(11) 0.064(11) 0.037(11) -0.028(8) -0.007(9) -0.008(8)
C36A 0.054(6) 0.044(5) 0.020(6) -0.015(5) 0.011(4) -0.012(5)
C34B 0.028(5) 0.041(6) 0.045(8) -0.003(4) 0.002(5) -0.015(5)
C35B 0.024(7) 0.059(10) 0.038(10) -0.011(6) 0.001(6) -0.021(7)
C36B 0.030(5) 0.049(5) 0.013(6) -0.012(4) -0.006(4) -0.009(4)
C40 0.020(2) 0.031(2) 0.023(3) -0.0005(17) -0.0019(18) -0.002(2)
C41 0.025(2) 0.026(2) 0.030(3) -0.0044(17) 0.001(2) -0.0078(19)
C42 0.015(2) 0.017(2) 0.031(3) 0.0017(15) 0.0017(18) -0.0046(18)
C43 0.029(2) 0.029(2) 0.021(3) 0.0004(18) -0.0002(19) -0.0065(18)
C44 0.033(2) 0.028(2) 0.019(3) -0.0028(18) 0.0041(19) 0.0060(18)
C45 0.034(2) 0.028(2) 0.019(3) 0.0051(18) -0.0006(19) 0.0078(18)
C46 0.033(2) 0.027(2) 0.028(3) -0.0020(18) 0.003(2) 0.001(2)
C47 0.025(2) 0.026(2) 0.021(3) 0.0013(18) 0.0108(18) -0.0055(18)
C48 0.022(2) 0.026(2) 0.032(3) 0.0034(17) -0.0017(18) 0.002(2)
C49 0.036(2) 0.023(2) 0.016(3) 0.0042(17) 0.0004(19) -0.0043(18)
O1 0.0414(18) 0.0408(19) 0.038(2) -0.0036(14) -0.0034(15) 0.0148(16)
O2 0.0332(17) 0.051(2) 0.042(2) -0.0029(14) 0.0123(15) -0.0221(16)
O3 0.0312(16) 0.0286(16) 0.028(2) 0.0010(11) 0.0059(13) 0.0054(13)
O4 0.0272(17) 0.0428(18) 0.046(2) 0.0054(13) -0.0073(15) -0.0031(15)
O5 0.0357(18) 0.057(2) 0.054(3) 0.0181(15) 0.0059(16) 0.0183(17)
O6 0.059(2) 0.0237(16) 0.039(2) -0.0117(14) -0.0120(15) -0.0042(14)
O7 0.053(2) 0.052(2) 0.031(3) -0.0084(15) 0.0138(17) -0.0005(16)
O8 0.0227(15) 0.0529(19) 0.032(2) 0.0098(13) 0.0019(13) -0.0054(14)
O9 0.0462(18) 0.0287(17) 0.061(3) 0.0046(13) -0.0118(16) -0.0281(16)
O10 0.063(2) 0.0420(18) 0.023(2) -0.0037(15) 0.0087(16) 0.0049(15)
P1 0.0174(5) 0.0262(5) 0.0212(7) -0.0002(4) 0.0025(4) -0.0035(4)
P2 0.0229(5) 0.0178(5) 0.0215(7) 0.0016(4) -0.0002(4) -0.0028(4)
Ru1 0.01571(15) 0.01998(15) 0.0189(2) 0.00108(12) 0.00152(13) -0.00231(14)
Ru2 0.01794(16) 0.01648(15) 0.0181(2) 0.00068(12) 0.00008(13) -0.00206(13)
Ru3 0.02359(17) 0.01853(15) 0.0184(2) -0.00035(13) 0.00140(13) 0.00086(14)
Ru4 0.01733(16) 0.01826(15) 0.0180(2) 0.00146(13) 0.00153(13) -0.00295(14)

loop_
_atom_type_symbol
_atom_type_description
_atom_type_scat_dispersion_real
_atom_type_scat_dispersion_imag
_atom_type_scat_source
C C 0.0033 0.0016 'International Tables Vol C Tables 4.2.6.8 and 6.1.1.4'
H H 0.0000 0.0000 'International Tables Vol C Tables 4.2.6.8 and 6.1.1.4'
O O 0.0106 0.0060 'International Tables Vol C Tables 4.2.6.8 and 6.1.1.4'
P P 0.1023 0.0942 'International Tables Vol C Tables 4.2.6.8 and 6.1.1.4'
Ru Ru -1.2594 0.8363 'International Tables Vol C Tables 4.2.6.8 and 6.1.1.4'

loop_
_geom_angle_atom_site_label_1
_geom_angle_atom_site_label_2
_geom_angle_atom_site_label_3
_geom_angle
_geom_angle_publ_flag
C6 C1 C2 110.4(3) ?
C6 C1 P1 112.2(3) ?
C2 C1 P1 113.1(3) ?
C6 C1 H1A 106.9 ?
C2 C1 H1A 106.9 ?
P1 C1 H1A 106.9 ?
C3 C2 C1 109.9(4) ?
C3 C2 H2A 109.7 ?
C1 C2 H2A 109.7 ?
C3 C2 H2B 109.7 ?
C1 C2 H2B 109.7 ?
H2A C2 H2B 108.2 ?
C4 C3 C2 111.6(4) ?
C4 C3 H3A 109.3 ?
C2 C3 H3A 109.3 ?
C4 C3 H3B 109.3 ?
C2 C3 H3B 109.3 ?
H3A C3 H3B 108.0 ?
C3 C4 C5 111.1(4) ?
C3 C4 H4A 109.4 ?
C5 C4 H4A 109.4 ?
C3 C4 H4B 109.4 ?
C5 C4 H4B 109.4 ?
H4A C4 H4B 108.0 ?
C4 C5 C6 112.4(4) ?
C4 C5 H5A 109.1 ?
C6 C5 H5A 109.1 ?
C4 C5 H5B 109.1 ?
C6 C5 H5B 109.1 ?
H5A C5 H5B 107.9 ?
C5 C6 C1 111.7(4) ?
C5 C6 H6A 109.3 ?
C1 C6 H6A 109.3 ?
C5 C6 H6B 109.3 ?
C1 C6 H6B 109.3 ?
H6A C6 H6B 107.9 ?
C8 C7 C12 107.2(3) ?
C8 C7 P1 115.3(3) ?
C12 C7 P1 116.1(2) ?
C8 C7 H7 105.8 ?
C12 C7 H7 105.8 ?
P1 C7 H7 105.8 ?
C9 C8 C7 112.0(3) ?
C9 C8 H8A 109.2 ?
C7 C8 H8A 109.2 ?
C9 C8 H8B 109.2 ?
C7 C8 H8B 109.2 ?
H8A C8 H8B 107.9 ?
C10 C9 C8 112.1(3) ?
C10 C9 H9A 109.2 ?
C8 C9 H9A 109.2 ?
C10 C9 H9B 109.2 ?
C8 C9 H9B 109.2 ?
H9A C9 H9B 107.9 ?
C9 C10 C11 111.4(4) ?
C9 C10 H10A 109.4 ?
C11 C10 H10A 109.4 ?
C9 C10 H10B 109.4 ?
C11 C10 H10B 109.4 ?
H10A C10 H10B 108.0 ?
C12 C11 C10 110.7(3) ?
C12 C11 H11A 109.5 ?
C10 C11 H11A 109.5 ?
C12 C11 H11B 109.5 ?
C10 C11 H11B 109.5 ?
H11A C11 H11B 108.1 ?
C11 C12 C7 111.1(3) ?
C11 C12 H12A 109.4 ?
C7 C12 H12A 109.4 ?
C11 C12 H12B 109.4 ?
C7 C12 H12B 109.4 ?
H12A C12 H12B 108.0 ?
C18 C13 C14 108.9(3) ?
C18 C13 P1 114.0(3) ?
C14 C13 P1 115.8(3) ?
C18 C13 H13 105.7 ?
C14 C13 H13 105.7 ?
P1 C13 H13 105.7 ?
C15 C14 C13 110.1(4) ?
C15 C14 H14A 109.6 ?
C13 C14 H14A 109.6 ?
C15 C14 H14B 109.6 ?
C13 C14 H14B 109.6 ?
H14A C14 H14B 108.2 ?
C16 C15 C14 111.7(4) ?
C16 C15 H15A 109.3 ?
C14 C15 H15A 109.3 ?
C16 C15 H15B 109.3 ?
C14 C15 H15B 109.3 ?
H15A C15 H15B 107.9 ?
C15 C16 C17 110.7(4) ?
C15 C16 H16A 109.5 ?
C17 C16 H16A 109.5 ?
C15 C16 H16B 109.5 ?
C17 C16 H16B 109.5 ?
H16A C16 H16B 108.1 ?
C16 C17 C18 110.9(4) ?
C16 C17 H17A 109.5 ?
C18 C17 H17A 109.5 ?
C16 C17 H17B 109.5 ?
C18 C17 H17B 109.5 ?
H17A C17 H17B 108.1 ?
C17 C18 C13 111.6(4) ?
C17 C18 H18A 109.3 ?
C13 C18 H18A 109.3 ?
C17 C18 H18B 109.3 ?
C13 C18 H18B 109.3 ?
H18A C18 H18B 108.0 ?
C24 C19 C20 109.5(3) ?
C24 C19 P2 113.0(3) ?
C20 C19 P2 112.5(3) ?
C24 C19 H19 107.2 ?
C20 C19 H19 107.2 ?
P2 C19 H19 107.2 ?
C21 C20 C19 111.4(3) ?
C21 C20 H20A 109.3 ?
C19 C20 H20A 109.3 ?
C21 C20 H20B 109.3 ?
C19 C20 H20B 109.3 ?
H20A C20 H20B 108.0 ?
C22 C21 C20 111.2(4) ?
C22 C21 H21A 109.4 ?
C20 C21 H21A 109.4 ?
C22 C21 H21B 109.4 ?
C20 C21 H21B 109.4 ?
H21A C21 H21B 108.0 ?
C21 C22 C23 111.9(4) ?
C21 C22 H22A 109.2 ?
C23 C22 H22A 109.2 ?
C21 C22 H22B 109.2 ?
C23 C22 H22B 109.2 ?
H22A C22 H22B 107.9 ?
C22 C23 C24 113.0(4) ?
C22 C23 H23A 109.0 ?
C24 C23 H23A 109.0 ?
C22 C23 H23B 109.0 ?
C24 C23 H23B 109.0 ?
H23A C23 H23B 107.8 ?
C23 C24 C19 110.8(3) ?
C23 C24 H24A 109.5 ?
C19 C24 H24A 109.5 ?
C23 C24 H24B 109.5 ?
C19 C24 H24B 109.5 ?
H24A C24 H24B 108.1 ?
C30 C25 C26 109.1(3) ?
C30 C25 P2 115.2(3) ?
C26 C25 P2 116.3(3) ?
C30 C25 H25 105.0 ?
C26 C25 H25 105.0 ?
P2 C25 H25 105.0 ?
C27 C26 C25 110.8(3) ?
C27 C26 H26A 109.5 ?
C25 C26 H26A 109.5 ?
C27 C26 H26B 109.5 ?
C25 C26 H26B 109.5 ?
H26A C26 H26B 108.1 ?
C26 C27 C28 111.9(4) ?
C26 C27 H27A 109.2 ?
C28 C27 H27A 109.2 ?
C26 C27 H27B 109.2 ?
C28 C27 H27B 109.2 ?
H27A C27 H27B 107.9 ?
C29 C28 C27 110.7(3) ?
C29 C28 H28A 109.5 ?
C27 C28 H28A 109.5 ?
C29 C28 H28B 109.5 ?
C27 C28 H28B 109.5 ?
H28A C28 H28B 108.1 ?
C28 C29 C30 111.4(3) ?
C28 C29 H29A 109.3 ?
C30 C29 H29A 109.3 ?
C28 C29 H29B 109.3 ?
C30 C29 H29B 109.3 ?
H29A C29 H29B 108.0 ?
C25 C30 C29 110.3(3) ?
C25 C30 H30A 109.6 ?
C29 C30 H30A 109.6 ?
C25 C30 H30B 109.6 ?
C29 C30 H30B 109.6 ?
H30A C30 H30B 108.1 ?
C36A C31 C36B 53.4(5) ?
C36A C31 C32 121.6(5) ?
C36B C31 C32 111.7(5) ?
C36A C31 P2 119.3(4) ?
C36B C31 P2 122.3(4) ?
C32 C31 P2 114.7(3) ?
C36A C31 H31 97.1 ?
C36B C31 H31 44.3 ?
C32 C31 H31 97.1 ?
P2 C31 H31 97.1 ?
C33 C32 C31 116.1(4) ?
C33 C32 H32A 108.3 ?
C31 C32 H32A 108.3 ?
C33 C32 H32B 108.3 ?
C31 C32 H32B 108.3 ?
H32A C32 H32B 107.4 ?
C34B C33 C34A 43.3(6) ?
C34B C33 C32 119.5(6) ?
C34A C33 C32 119.2(6) ?
C34B C33 H33A 132.5 ?
C34A C33 H33A 107.5 ?
C32 C33 H33A 107.5 ?
C34B C33 H33B 66.6 ?
C34A C33 H33B 107.5 ?
C32 C33 H33B 107.5 ?
H33A C33 H33B 107.0 ?
C33 C34A C35A 118.2(10) ?
C33 C34A H34A 107.7 ?
C35A C34A H34A 107.8 ?
C33 C34A H34B 107.7 ?
C35A C34A H34B 107.7 ?
H34A C34A H34B 107.1 ?
C34A C35A C36A 112.6(14) ?
C34A C35A H35A 109.1 ?
C36A C35A H35A 109.1 ?
C34A C35A H35B 109.1 ?
C36A C35A H35B 109.1 ?
H35A C35A H35B 107.8 ?
C31 C36A C35A 111.4(9) ?
C31 C36A H36A 109.3 ?
C35A C36A H36A 109.3 ?
C31 C36A H36B 109.3 ?
C35A C36A H36B 109.3 ?
H36A C36A H36B 108.0 ?
C33 C34B C35B 113.3(9) ?
C33 C34B H34C 108.9 ?
C35B C34B H34C 108.9 ?
C33 C34B H34D 108.9 ?
C35B C34B H34D 108.9 ?
H34C C34B H34D 107.7 ?
C34B C35B C36B 110.5(13) ?
C34B C35B H35C 109.6 ?
C36B C35B H35C 109.6 ?
C34B C35B H35D 109.6 ?
C36B C35B H35D 109.6 ?
H35C C35B H35D 108.1 ?
C31 C36B C35B 113.7(10) ?
C31 C36B H36C 108.8 ?
C35B C36B H36C 108.8 ?
C31 C36B H36D 108.8 ?
C35B C36B H36D 108.8 ?
H36C C36B H36D 107.7 ?
O1 C40 Ru1 175.3(3) ?
O2 C41 Ru1 177.2(4) ?
O3 C42 Ru2 177.3(3) ?
O4 C43 Ru2 177.4(4) ?
O5 C44 Ru3 177.5(4) ?
O6 C45 Ru3 177.2(4) ?
O7 C46 Ru3 175.4(4) ?
O8 C47 Ru4 176.5(3) ?
O9 C48 Ru4 173.7(4) ?
O10 C49 Ru4 176.2(4) ?
C1 P1 C13 104.16(18) ?
C1 P1 C7 104.77(18) ?
C13 P1 C7 104.65(18) ?
C1 P1 Ru1 117.90(12) ?
C13 P1 Ru1 111.39(12) ?
C7 P1 Ru1 112.78(12) ?
C25 P2 C19 102.79(17) ?
C25 P2 C31 104.10(18) ?
C19 P2 C31 103.43(19) ?
C25 P2 Ru2 112.76(12) ?
C19 P2 Ru2 115.59(12) ?
C31 P2 Ru2 116.56(14) ?
C41 Ru1 C40 98.74(18) ?
C41 Ru1 P1 86.69(12) ?
C40 Ru1 P1 93.62(11) ?
C41 Ru1 Ru4 154.46(12) ?
C40 Ru1 Ru4 95.26(12) ?
P1 Ru1 Ru4 113.69(3) yes
C41 Ru1 Ru3 104.94(13) ?
C40 Ru1 Ru3 147.40(11) ?
P1 Ru1 Ru3 109.62(3) yes
Ru4 Ru1 Ru3 54.960(18) yes
C41 Ru1 Ru2 102.24(12) ?
C40 Ru1 Ru2 95.19(11) ?
P1 Ru1 Ru2 166.33(3) yes
Ru4 Ru1 Ru2 55.07(2) yes
Ru3 Ru1 Ru2 58.316(16) yes
C41 Ru1 H1 168.9 ?
C40 Ru1 H1 85.5 ?
P1 Ru1 H1 82.8 ?
Ru4 Ru1 H1 33.2 ?
Ru3 Ru1 H1 75.5 ?
Ru2 Ru1 H1 87.5 ?
C41 Ru1 H2 86.1 ?
C40 Ru1 H2 175.2 ?
P1 Ru1 H2 86.5 ?
Ru4 Ru1 H2 80.3 ?
Ru3 Ru1 H2 29.4 ?
Ru2 Ru1 H2 83.9 ?
H1 Ru1 H2 89.7 ?
C41 Ru1 H4 79.7 ?
C40 Ru1 H4 82.4 ?
P1 Ru1 H4 165.1 ?
Ru4 Ru1 H4 81.1 ?
Ru3 Ru1 H4 80.2 ?
Ru2 Ru1 H4 28.0 ?
H1 Ru1 H4 111.1 ?
H2 Ru1 H4 98.7 ?
C43 Ru2 C42 95.43(17) ?
C43 Ru2 P2 91.06(12) ?
C42 Ru2 P2 95.56(11) ?
C43 Ru2 Ru4 99.75(12) ?
C42 Ru2 Ru4 85.22(11) ?
P2 Ru2 Ru4 169.05(3) yes
C43 Ru2 Ru3 100.09(12) ?
C42 Ru2 Ru3 141.60(11) ?
P2 Ru2 Ru3 118.85(3) yes
Ru4 Ru2 Ru3 57.714(18) yes
C43 Ru2 Ru1 157.79(11) ?
C42 Ru2 Ru1 94.91(11) ?
P2 Ru2 Ru1 107.43(3) yes
Ru4 Ru2 Ru1 61.642(11) yes
Ru3 Ru2 Ru1 60.475(14) yes
C43 Ru2 H3 90.5 ?
C42 Ru2 H3 173.5 ?
P2 Ru2 H3 87.1 ?
Ru4 Ru2 H3 91.1 ?
Ru3 Ru2 H3 33.7 ?
Ru1 Ru2 H3 78.6 ?
C43 Ru2 H4 172.6 ?
C42 Ru2 H4 86.9 ?
P2 Ru2 H4 81.7 ?
Ru4 Ru2 H4 87.4 ?
Ru3 Ru2 H4 82.1 ?
Ru1 Ru2 H4 27.9 ?
H3 Ru2 H4 87.6 ?
C44 Ru3 C45 92.15(16) ?
C44 Ru3 C46 94.89(17) ?
C45 Ru3 C46 100.00(17) ?
C44 Ru3 Ru4 94.07(13) ?
C45 Ru3 Ru4 80.49(13) ?
C46 Ru3 Ru4 171.00(12) ?
C44 Ru3 Ru2 95.16(11) ?
C45 Ru3 Ru2 138.42(13) ?
C46 Ru3 Ru2 119.97(11) ?
Ru4 Ru3 Ru2 58.216(12) yes
C44 Ru3 Ru1 152.36(12) ?
C45 Ru3 Ru1 96.96(11) ?
C46 Ru3 Ru1 109.02(12) ?
Ru4 Ru3 Ru1 62.088(18) yes
Ru2 Ru3 Ru1 61.21(2) yes
C44 Ru3 H2 176.4 ?
C45 Ru3 H2 86.0 ?
C46 Ru3 H2 82.4 ?
Ru4 Ru3 H2 88.7 ?
Ru2 Ru3 H2 88.2 ?
Ru1 Ru3 H2 31.2 ?
C44 Ru3 H3 88.1 ?
C45 Ru3 H3 173.0 ?
C46 Ru3 H3 87.0 ?
Ru4 Ru3 H3 92.5 ?
Ru2 Ru3 H3 34.7 ?
Ru1 Ru3 H3 79.8 ?
H2 Ru3 H3 94.1 ?
C47 Ru4 C49 94.43(17) ?
C47 Ru4 C48 94.08(16) ?
C49 Ru4 C48 92.39(17) ?
C47 Ru4 Ru3 90.15(12) ?
C49 Ru4 Ru3 160.56(12) ?
C48 Ru4 Ru3 106.14(13) ?
C47 Ru4 Ru2 82.96(12) ?
C49 Ru4 Ru2 97.72(12) ?
C48 Ru4 Ru2 169.65(13) ?
Ru3 Ru4 Ru2 64.070(18) yes
C47 Ru4 Ru1 143.19(12) ?
C49 Ru4 Ru1 103.79(11) ?
C48 Ru4 Ru1 116.41(11) ?
Ru3 Ru4 Ru1 62.952(13) yes
Ru2 Ru4 Ru1 63.29(2) yes
C47 Ru4 H1 172.1 ?
C49 Ru4 H1 93.4 ?
C48 Ru4 H1 86.4 ?
Ru3 Ru4 H1 82.2 ?
Ru2 Ru4 H1 95.2 ?
Ru1 Ru4 H1 32.7 ?

loop_
_geom_bond_atom_site_label_1
_geom_bond_atom_site_label_2
_geom_bond_site_symmetry_2
_geom_bond_distance
_geom_bond_publ_flag
C1 C6 . 1.536(5) ?
C1 C2 . 1.546(6) ?
C1 P1 . 1.836(4) ?
C1 H1A . 1.0000 ?
C2 C3 . 1.528(6) ?
C2 H2A . 0.9900 ?
C2 H2B . 0.9900 ?
C3 C4 . 1.514(7) ?
C3 H3A . 0.9900 ?
C3 H3B . 0.9900 ?
C4 C5 . 1.516(7) ?
C4 H4A . 0.9900 ?
C4 H4B . 0.9900 ?
C5 C6 . 1.534(6) ?
C5 H5A . 0.9900 ?
C5 H5B . 0.9900 ?
C6 H6A . 0.9900 ?
C6 H6B . 0.9900 ?
C7 C8 . 1.535(5) ?
C7 C12 . 1.546(5) ?
C7 P1 . 1.869(3) ?
C7 H7 . 1.0000 ?
C8 C9 . 1.530(5) ?
C8 H8A . 0.9900 ?
C8 H8B . 0.9900 ?
C9 C10 . 1.516(6) ?
C9 H9A . 0.9900 ?
C9 H9B . 0.9900 ?
C10 C11 . 1.533(6) ?
C10 H10A . 0.9900 ?
C10 H10B . 0.9900 ?
C11 C12 . 1.532(5) ?
C11 H11A . 0.9900 ?
C11 H11B . 0.9900 ?
C12 H12A . 0.9900 ?
C12 H12B . 0.9900 ?
C13 C18 . 1.527(6) ?
C13 C14 . 1.542(5) ?
C13 P1 . 1.866(4) ?
C13 H13 . 1.0000 ?
C14 C15 . 1.536(6) ?
C14 H14A . 0.9900 ?
C14 H14B . 0.9900 ?
C15 C16 . 1.511(7) ?
C15 H15A . 0.9900 ?
C15 H15B . 0.9900 ?
C16 C17 . 1.516(6) ?
C16 H16A . 0.9900 ?
C16 H16B . 0.9900 ?
C17 C18 . 1.524(6) ?
C17 H17A . 0.9900 ?
C17 H17B . 0.9900 ?
C18 H18A . 0.9900 ?
C18 H18B . 0.9900 ?
C19 C24 . 1.534(5) ?
C19 C20 . 1.540(5) ?
C19 P2 . 1.860(4) ?
C19 H19 . 1.0000 ?
C20 C21 . 1.520(6) ?
C20 H20A . 0.9900 ?
C20 H20B . 0.9900 ?
C21 C22 . 1.509(6) ?
C21 H21A . 0.9900 ?
C21 H21B . 0.9900 ?
C22 C23 . 1.512(6) ?
C22 H22A . 0.9900 ?
C22 H22B . 0.9900 ?
C23 C24 . 1.516(6) ?
C23 H23A . 0.9900 ?
C23 H23B . 0.9900 ?
C24 H24A . 0.9900 ?
C24 H24B . 0.9900 ?
C25 C30 . 1.535(6) ?
C25 C26 . 1.536(5) ?
C25 P2 . 1.859(3) ?
C25 H25 . 1.0000 ?
C26 C27 . 1.527(5) ?
C26 H26A . 0.9900 ?
C26 H26B . 0.9900 ?
C27 C28 . 1.528(6) ?
C27 H27A . 0.9900 ?
C27 H27B . 0.9900 ?
C28 C29 . 1.528(6) ?
C28 H28A . 0.9900 ?
C28 H28B . 0.9900 ?
C29 C30 . 1.534(5) ?
C29 H29A . 0.9900 ?
C29 H29B . 0.9900 ?
C30 H30A . 0.9900 ?
C30 H30B . 0.9900 ?
C31 C36A . 1.444(9) ?
C31 C36B . 1.500(9) ?
C31 C32 . 1.507(6) ?
C31 P2 . 1.868(4) ?
C31 H31 . 1.0000 ?
C32 C33 . 1.488(6) ?
C32 H32A . 0.9900 ?
C32 H32B . 0.9900 ?
C33 C34B . 1.421(11) ?
C33 C34A . 1.457(11) ?
C33 H33A . 0.9900 ?
C33 H33B . 0.9900 ?
C34A C35A . 1.50(3) ?
C34A H34A . 0.9900 ?
C34A H34B . 0.9900 ?
C35A C36A . 1.55(2) ?
C35A H35A . 0.9900 ?
C35A H35B . 0.9900 ?
C36A H36A . 0.9900 ?
C36A H36B . 0.9900 ?
C34B C35B . 1.47(3) ?
C34B H34C . 0.9900 ?
C34B H34D . 0.9900 ?
C35B C36B . 1.55(2) ?
C35B H35C . 0.9900 ?
C35B H35D . 0.9900 ?
C36B H36C . 0.9900 ?
C36B H36D . 0.9900 ?
C40 O1 . 1.151(5) ?
C40 Ru1 . 1.887(4) ?
C41 O2 . 1.162(5) ?
C41 Ru1 . 1.867(4) ?
C42 O3 . 1.154(4) ?
C42 Ru2 . 1.873(4) ?
C43 O4 . 1.173(4) ?
C43 Ru2 . 1.861(4) ?
C44 O5 . 1.159(4) ?
C44 Ru3 . 1.884(4) ?
C45 O6 . 1.149(4) ?
C45 Ru3 . 1.892(4) ?
C46 O7 . 1.140(5) ?
C46 Ru3 . 1.918(5) ?
C47 O8 . 1.152(4) ?
C47 Ru4 . 1.873(4) ?
C48 O9 . 1.146(4) ?
C48 Ru4 . 1.908(4) ?
C49 O10 . 1.159(5) ?
C49 Ru4 . 1.885(5) ?
P1 Ru1 . 2.3894(12) yes
P2 Ru2 . 2.3824(11) yes
Ru1 Ru4 . 3.0031(9) yes
Ru1 Ru3 . 3.0267(7) yes
Ru1 Ru2 . 3.0484(12) yes
Ru1 H1 . 1.7783 ?
Ru1 H2 . 1.7988 ?
Ru1 H4 . 1.7228 ?
Ru2 Ru4 . 2.7977(6) yes
Ru2 Ru3 . 2.9600(7) yes
Ru2 H3 . 1.8110 ?
Ru2 H4 . 1.7271 ?
Ru3 Ru4 . 2.7824(8) yes
Ru3 H2 . 1.7063 ?
Ru3 H3 . 1.7670 ?
Ru4 H1 . 1.8006 ?

loop_
_geom_torsion_atom_site_label_1
_geom_torsion_atom_site_label_2
_geom_torsion_atom_site_label_3
_geom_torsion_atom_site_label_4
_geom_torsion
C6 C1 C2 C3 -56.7(4)
P1 C1 C2 C3 176.6(3)
C1 C2 C3 C4 58.5(4)
C2 C3 C4 C5 -57.0(5)
C3 C4 C5 C6 53.8(5)
C4 C5 C6 C1 -53.1(5)
C2 C1 C6 C5 54.2(4)
P1 C1 C6 C5 -178.6(3)
C12 C7 C8 C9 58.3(5)
P1 C7 C8 C9 -170.7(3)
C7 C8 C9 C10 -56.0(5)
C8 C9 C10 C11 52.5(5)
C9 C10 C11 C12 -53.9(5)
C10 C11 C12 C7 58.9(5)
C8 C7 C12 C11 -60.1(5)
P1 C7 C12 C11 169.4(3)
C18 C13 C14 C15 57.1(5)
P1 C13 C14 C15 -172.9(3)
C13 C14 C15 C16 -57.4(5)
C14 C15 C16 C17 56.3(5)
C15 C16 C17 C18 -55.7(5)
C16 C17 C18 C13 57.6(5)
C14 C13 C18 C17 -57.9(4)
P1 C13 C18 C17 171.1(3)
C24 C19 C20 C21 57.5(4)
P2 C19 C20 C21 -176.0(3)
C19 C20 C21 C22 -56.4(4)
C20 C21 C22 C23 53.4(5)
C21 C22 C23 C24 -53.2(5)
C22 C23 C24 C19 54.6(5)
C20 C19 C24 C23 -55.9(4)
P2 C19 C24 C23 177.9(3)
C30 C25 C26 C27 -58.4(4)
P2 C25 C26 C27 169.3(3)
C25 C26 C27 C28 56.6(5)
C26 C27 C28 C29 -54.1(5)
C27 C28 C29 C30 54.7(5)
C26 C25 C30 C29 59.0(4)
P2 C25 C30 C29 -168.1(3)
C28 C29 C30 C25 -58.0(5)
C36A C31 C32 C33 -22.6(8)
C36B C31 C32 C33 36.8(6)
P2 C31 C32 C33 -178.6(4)
C31 C32 C33 C34B -36.2(8)
C31 C32 C33 C34A 13.8(10)
C34B C33 C34A C35A 77.3(14)
C32 C33 C34A C35A -25.9(16)
C33 C34A C35A C36A 43.2(18)
C36B C31 C36A C35A -54.8(11)
C32 C31 C36A C35A 40.0(12)
P2 C31 C36A C35A -165.1(10)
C34A C35A C36A C31 -48.6(15)
C34A C33 C34B C35B -58.6(11)
C32 C33 C34B C35B 43.9(13)
C33 C34B C35B C36B -51.6(14)
C36A C31 C36B C35B 66.6(9)
C32 C31 C36B C35B -47.3(9)
P2 C31 C36B C35B 171.2(7)
C34B C35B C36B C31 55.4(12)
C6 C1 P1 C13 55.3(3)
C2 C1 P1 C13 -179.0(3)
C6 C1 P1 C7 164.9(3)
C2 C1 P1 C7 -69.4(3)
C6 C1 P1 Ru1 -68.7(3)
C2 C1 P1 Ru1 57.0(3)
C18 C13 P1 C1 172.5(3)
C14 C13 P1 C1 45.0(3)
C18 C13 P1 C7 62.8(3)
C14 C13 P1 C7 -64.7(3)
C18 C13 P1 Ru1 -59.4(3)
C14 C13 P1 Ru1 173.1(3)
C8 C7 P1 C1 -30.6(4)
C12 C7 P1 C1 96.0(3)
C8 C7 P1 C13 78.7(3)
C12 C7 P1 C13 -154.7(3)
C8 C7 P1 Ru1 -160.1(3)
C12 C7 P1 Ru1 -33.5(3)
C30 C25 P2 C19 -179.2(3)
C26 C25 P2 C19 -49.8(3)
C30 C25 P2 C31 -71.6(3)
C26 C25 P2 C31 57.8(3)
C30 C25 P2 Ru2 55.6(3)
C26 C25 P2 Ru2 -174.9(2)
C24 C19 P2 C25 -51.2(3)
C20 C19 P2 C25 -175.8(3)
C24 C19 P2 C31 -159.4(3)
C20 C19 P2 C31 76.0(3)
C24 C19 P2 Ru2 72.0(3)
C20 C19 P2 Ru2 -52.6(3)
C36A C31 P2 C25 -77.9(6)
C36B C31 P2 C25 -140.9(5)
C32 C31 P2 C25 78.7(3)
C36A C31 P2 C19 29.3(6)
C36B C31 P2 C19 -33.7(5)
C32 C31 P2 C19 -174.1(3)
C36A C31 P2 Ru2 157.3(5)
C36B C31 P2 Ru2 94.3(5)
C32 C31 P2 Ru2 -46.1(4)
O2 C41 Ru1 C40 -159(7)
O2 C41 Ru1 P1 -66(7)
O2 C41 Ru1 Ru4 79(7)
O2 C41 Ru1 Ru3 44(7)
O2 C41 Ru1 Ru2 104(7)
O1 C40 Ru1 C41 -146(4)
O1 C40 Ru1 P1 127(4)
O1 C40 Ru1 Ru4 13(4)
O1 C40 Ru1 Ru3 -9(5)
O1 C40 Ru1 Ru2 -43(4)
C1 P1 Ru1 C41 -161.4(2)
C13 P1 Ru1 C41 78.30(19)
C7 P1 Ru1 C41 -39.0(2)
C1 P1 Ru1 C40 -62.83(19)
C13 P1 Ru1 C40 176.86(18)
C7 P1 Ru1 C40 59.5(2)
C1 P1 Ru1 Ru4 34.52(15)
C13 P1 Ru1 Ru4 -85.78(14)
C7 P1 Ru1 Ru4 156.89(15)
C1 P1 Ru1 Ru3 93.91(15)
C13 P1 Ru1 Ru3 -26.39(14)
C7 P1 Ru1 Ru3 -143.72(15)
C1 P1 Ru1 Ru2 67.2(2)
C13 P1 Ru1 Ru2 -53.1(2)
C7 P1 Ru1 Ru2 -170.41(17)
O4 C43 Ru2 C42 -99(9)
O4 C43 Ru2 P2 -3(9)
O4 C43 Ru2 Ru4 18E1(10)
O4 C43 Ru2 Ru3 116(9)
O4 C43 Ru2 Ru1 143(9)
O3 C42 Ru2 C43 -18E1(10)
O3 C42 Ru2 P2 90(7)
O3 C42 Ru2 Ru4 -79(7)
O3 C42 Ru2 Ru3 -65(7)
O3 C42 Ru2 Ru1 -18(7)
C25 P2 Ru2 C43 -164.09(19)
C19 P2 Ru2 C43 78.07(18)
C31 P2 Ru2 C43 -43.8(2)
C25 P2 Ru2 C42 -68.53(17)
C19 P2 Ru2 C42 173.63(16)
C31 P2 Ru2 C42 51.81(19)
C25 P2 Ru2 Ru4 25.1(2)
C19 P2 Ru2 Ru4 -92.8(2)
C31 P2 Ru2 Ru4 145.4(2)
C25 P2 Ru2 Ru3 93.77(14)
C19 P2 Ru2 Ru3 -24.07(13)
C31 P2 Ru2 Ru3 -145.89(16)
C25 P2 Ru2 Ru1 28.40(14)
C19 P2 Ru2 Ru1 -89.44(12)
C31 P2 Ru2 Ru1 148.74(16)
C41 Ru1 Ru2 C43 -131.5(4)
C40 Ru1 Ru2 C43 128.4(4)
P1 Ru1 Ru2 C43 -1.5(4)
Ru4 Ru1 Ru2 C43 35.6(4)
Ru3 Ru1 Ru2 C43 -31.3(4)
C41 Ru1 Ru2 C42 111.06(17)
C40 Ru1 Ru2 C42 10.93(16)
P1 Ru1 Ru2 C42 -118.99(17)
Ru4 Ru1 Ru2 C42 -81.87(11)
Ru3 Ru1 Ru2 C42 -148.80(11)
C41 Ru1 Ru2 P2 13.65(13)
C40 Ru1 Ru2 P2 -86.48(13)
P1 Ru1 Ru2 P2 143.60(13)
Ru4 Ru1 Ru2 P2 -179.28(3)
Ru3 Ru1 Ru2 P2 113.79(4)
C41 Ru1 Ru2 Ru4 -167.07(13)
C40 Ru1 Ru2 Ru4 92.80(13)
P1 Ru1 Ru2 Ru4 -37.12(13)
Ru3 Ru1 Ru2 Ru4 -66.93(2)
C41 Ru1 Ru2 Ru3 -100.15(13)
C40 Ru1 Ru2 Ru3 159.73(12)
P1 Ru1 Ru2 Ru3 29.81(13)
Ru4 Ru1 Ru2 Ru3 66.93(2)
O5 C44 Ru3 C45 95(8)
O5 C44 Ru3 C46 -5(8)
O5 C44 Ru3 Ru4 18E1(10)
O5 C44 Ru3 Ru2 -126(8)
O5 C44 Ru3 Ru1 -155(8)
O6 C45 Ru3 C44 -73(7)
O6 C45 Ru3 C46 22(7)
O6 C45 Ru3 Ru4 -167(7)
O6 C45 Ru3 Ru2 -173(7)
O6 C45 Ru3 Ru1 133(7)
O7 C46 Ru3 C44 92(5)
O7 C46 Ru3 C45 -1(5)
O7 C46 Ru3 Ru4 -94(5)
O7 C46 Ru3 Ru2 -169(5)
O7 C46 Ru3 Ru1 -102(5)
C43 Ru2 Ru3 C44 3.63(19)
C42 Ru2 Ru3 C44 -108.7(2)
P2 Ru2 Ru3 C44 100.49(14)
Ru4 Ru2 Ru3 C44 -91.59(13)
Ru1 Ru2 Ru3 C44 -164.86(13)
C43 Ru2 Ru3 C45 102.8(2)
C42 Ru2 Ru3 C45 -9.5(2)
P2 Ru2 Ru3 C45 -160.38(17)
Ru4 Ru2 Ru3 C45 7.54(16)
Ru1 Ru2 Ru3 C45 -65.73(16)
C43 Ru2 Ru3 C46 -95.05(18)
C42 Ru2 Ru3 C46 152.7(2)
P2 Ru2 Ru3 C46 1.80(14)
Ru4 Ru2 Ru3 C46 169.73(13)
Ru1 Ru2 Ru3 C46 96.45(13)
C43 Ru2 Ru3 Ru4 95.22(13)
C42 Ru2 Ru3 Ru4 -17.07(16)
P2 Ru2 Ru3 Ru4 -167.92(3)
Ru1 Ru2 Ru3 Ru4 -73.271(17)
C43 Ru2 Ru3 Ru1 168.49(13)
C42 Ru2 Ru3 Ru1 56.20(16)
P2 Ru2 Ru3 Ru1 -94.65(3)
Ru4 Ru2 Ru3 Ru1 73.271(17)
C41 Ru1 Ru3 C44 129.4(3)
C40 Ru1 Ru3 C44 -5.7(4)
P1 Ru1 Ru3 C44 -138.7(3)
Ru4 Ru1 Ru3 C44 -33.0(3)
Ru2 Ru1 Ru3 C44 34.1(3)
C41 Ru1 Ru3 C45 -122.21(17)
C40 Ru1 Ru3 C45 102.6(3)
P1 Ru1 Ru3 C45 -30.39(13)
Ru4 Ru1 Ru3 C45 75.34(13)
Ru2 Ru1 Ru3 C45 142.44(13)
C41 Ru1 Ru3 C46 -19.08(17)
C40 Ru1 Ru3 C46 -154.2(3)
P1 Ru1 Ru3 C46 72.74(13)
Ru4 Ru1 Ru3 C46 178.47(12)
Ru2 Ru1 Ru3 C46 -114.42(12)
C41 Ru1 Ru3 Ru4 162.45(11)
C40 Ru1 Ru3 Ru4 27.3(2)
P1 Ru1 Ru3 Ru4 -105.73(4)
Ru2 Ru1 Ru3 Ru4 67.11(2)
C41 Ru1 Ru3 Ru2 95.34(12)
C40 Ru1 Ru3 Ru2 -39.8(2)
P1 Ru1 Ru3 Ru2 -172.83(3)
Ru4 Ru1 Ru3 Ru2 -67.11(2)
O8 C47 Ru4 C49 70(6)
O8 C47 Ru4 C48 -23(6)
O8 C47 Ru4 Ru3 -129(6)
O8 C47 Ru4 Ru2 167(6)
O8 C47 Ru4 Ru1 -170(6)
O10 C49 Ru4 C47 -43(6)
O10 C49 Ru4 C48 52(6)
O10 C49 Ru4 Ru3 -146(5)
O10 C49 Ru4 Ru2 -126(6)
O10 C49 Ru4 Ru1 170(6)
O9 C48 Ru4 C47 58(3)
O9 C48 Ru4 C49 -37(3)
O9 C48 Ru4 Ru3 149(3)
O9 C48 Ru4 Ru2 131(3)
O9 C48 Ru4 Ru1 -143(3)
C44 Ru3 Ru4 C47 11.46(16)
C45 Ru3 Ru4 C47 102.97(16)
C46 Ru3 Ru4 C47 -163.1(8)
Ru2 Ru3 Ru4 C47 -82.09(11)
Ru1 Ru3 Ru4 C47 -153.86(11)
C44 Ru3 Ru4 C49 115.3(4)
C45 Ru3 Ru4 C49 -153.2(4)
C46 Ru3 Ru4 C49 -59.3(8)
Ru2 Ru3 Ru4 C49 21.7(4)
Ru1 Ru3 Ru4 C49 -50.0(4)
C44 Ru3 Ru4 C48 -82.83(16)
C45 Ru3 Ru4 C48 8.68(16)
C46 Ru3 Ru4 C48 102.6(8)
Ru2 Ru3 Ru4 C48 -176.39(11)
Ru1 Ru3 Ru4 C48 111.85(11)
C44 Ru3 Ru4 Ru2 93.56(12)
C45 Ru3 Ru4 Ru2 -174.94(11)
C46 Ru3 Ru4 Ru2 -81.0(7)
Ru1 Ru3 Ru4 Ru2 -71.76(2)
C44 Ru3 Ru4 Ru1 165.32(11)
C45 Ru3 Ru4 Ru1 -103.17(11)
C46 Ru3 Ru4 Ru1 -9.3(7)
Ru2 Ru3 Ru4 Ru1 71.76(2)
C43 Ru2 Ru4 C47 -2.23(18)
C42 Ru2 Ru4 C47 -96.94(16)
P2 Ru2 Ru4 C47 168.5(2)
Ru3 Ru2 Ru4 C47 93.61(12)
Ru1 Ru2 Ru4 C47 164.86(12)
C43 Ru2 Ru4 C49 91.31(17)
C42 Ru2 Ru4 C49 -3.39(16)
P2 Ru2 Ru4 C49 -98.0(2)
Ru3 Ru2 Ru4 C49 -172.85(12)
Ru1 Ru2 Ru4 C49 -101.60(12)
C43 Ru2 Ru4 C48 -76.2(6)
C42 Ru2 Ru4 C48 -170.9(6)
P2 Ru2 Ru4 C48 94.6(6)
Ru3 Ru2 Ru4 C48 19.7(6)
Ru1 Ru2 Ru4 C48 90.9(6)
C43 Ru2 Ru4 Ru3 -95.84(13)
C42 Ru2 Ru4 Ru3 169.46(10)
P2 Ru2 Ru4 Ru3 74.87(16)
Ru1 Ru2 Ru4 Ru3 71.253(17)
C43 Ru2 Ru4 Ru1 -167.09(13)
C42 Ru2 Ru4 Ru1 98.21(10)
P2 Ru2 Ru4 Ru1 3.62(16)
Ru3 Ru2 Ru4 Ru1 -71.253(17)
C41 Ru1 Ru4 C47 4.8(3)
C40 Ru1 Ru4 C47 -118.3(2)
P1 Ru1 Ru4 C47 145.4(2)
Ru3 Ru1 Ru4 C47 47.34(19)
Ru2 Ru1 Ru4 C47 -25.64(19)
C41 Ru1 Ru4 C49 122.3(3)
C40 Ru1 Ru4 C49 -0.87(17)
P1 Ru1 Ru4 C49 -97.17(13)
Ru3 Ru1 Ru4 C49 164.77(12)
Ru2 Ru1 Ru4 C49 91.80(12)
C41 Ru1 Ru4 C48 -138.0(3)
C40 Ru1 Ru4 C48 98.91(18)
P1 Ru1 Ru4 C48 2.61(15)
Ru3 Ru1 Ru4 C48 -95.45(14)
Ru2 Ru1 Ru4 C48 -168.43(14)
C41 Ru1 Ru4 Ru3 -42.5(3)
C40 Ru1 Ru4 Ru3 -165.64(11)
P1 Ru1 Ru4 Ru3 98.06(4)
Ru2 Ru1 Ru4 Ru3 -72.980(19)
C41 Ru1 Ru4 Ru2 30.5(3)
C40 Ru1 Ru4 Ru2 -92.66(12)
P1 Ru1 Ru4 Ru2 171.04(3)
Ru3 Ru1 Ru4 Ru2 72.980(19)
